data_7052100
loop_
_publ_author_name
'Deacon, Glen B.'
'Harika, Rita'
'Junk, Peter C.'
'Skelton, Brian W.'
'White, Allan H.'

_publ_section_title
;
 Structural versatility in hydrated rare earth(iii)
 1,2-benzenedisulfonates
;
_journal_issue 5
_journal_name_full 'New Journal of Chemistry'
_journal_page_first 634
_journal_paper_doi 10.1039/b614681c
_journal_volume 31
_journal_year 2007
_chemical_formula_moiety 'C6 H 18 La O13 S2, H2 O, Cl'
_chemical_formula_sum 'C6 H20 Cl La O14 S2'
_chemical_formula_weight 554.7
_space_group_IT_number 19
_symmetry_cell_setting orthorhombic
_symmetry_space_group_name_Hall 'P 2ac 2ab'
_symmetry_space_group_name_H-M 'P 21 21 21'
_cell_angle_alpha 90.00000
_cell_angle_beta 90.00000
_cell_angle_gamma 90.00000
_cell_formula_units_Z 4
_cell_length_a 7.2560(5)
_cell_length_b 12.7526(8)
_cell_length_c 19.5140(10)
_cell_measurement_reflns_used 8009
_cell_measurement_temperature 150
_cell_measurement_theta_max 37.5
_cell_measurement_theta_min 2.5
_cell_volume 1805.69(19)
_computing_cell_refinement 'Siemens SAINT (Siemens, 1995)'
_computing_data_collection 'Siemens SMART (Siemens, 1995)'
_computing_data_reduction 'xtal ADDREF SORTRF'
_computing_molecular_graphics xtal
_computing_publication_material 'xtal BONDLA CIFIO'
_computing_structure_refinement 'xtal CRYLSQ'
_computing_structure_solution xtal
_diffrn_ambient_temperature 150
_diffrn_measured_fraction_theta_full 1
_diffrn_measured_fraction_theta_max 1
_diffrn_measurement_device_type
;
Bruker SMART CCD diffractometer
;
_diffrn_measurement_method '\w scans'
_diffrn_radiation_detector 'CCD area detector'
_diffrn_radiation_monochromator graphite
_diffrn_radiation_source 'sealed tube'
_diffrn_radiation_type 'Mo K\a'
_diffrn_radiation_wavelength .71073
_diffrn_reflns_av_R_equivalents .041
_diffrn_reflns_av_sigmaI/netI .017
_diffrn_reflns_limit_h_max 12
_diffrn_reflns_limit_h_min -12
_diffrn_reflns_limit_k_max 21
_diffrn_reflns_limit_k_min -21
_diffrn_reflns_limit_l_max 33
_diffrn_reflns_limit_l_min -33
_diffrn_reflns_number 36963
_diffrn_reflns_theta_full 37.5
_diffrn_reflns_theta_max 37.5
_diffrn_reflns_theta_min 1.91
_diffrn_standards_decay_% 0
_diffrn_standards_number 0
_exptl_absorpt_coefficient_mu 2.809
_exptl_absorpt_correction_T_max .80
_exptl_absorpt_correction_T_min .45
_exptl_absorpt_correction_type multi-scan
_exptl_absorpt_process_details
;
SADABS; Sheldrick, 1996
;
_exptl_crystal_colour colourless
_exptl_crystal_density_diffrn 2.04
_exptl_crystal_description prism
_exptl_crystal_F_000 1096
_exptl_crystal_size_max .24
_exptl_crystal_size_mid .14
_exptl_crystal_size_min .12
_refine_diff_density_max 1.917
_refine_diff_density_min -2.521
_refine_ls_abs_structure_details 'Flack xabs refined'
_refine_ls_abs_structure_Flack .153(8)
_refine_ls_extinction_method none
_refine_ls_goodness_of_fit_all 1.304
_refine_ls_goodness_of_fit_ref 1.306
_refine_ls_hydrogen_treatment noref
_refine_ls_matrix_type full
_refine_ls_number_constraints 0
_refine_ls_number_parameters 218
_refine_ls_number_reflns 5090
_refine_ls_number_restraints 0
_refine_ls_R_factor_all .024
_refine_ls_R_factor_gt .023
_refine_ls_shift/su_max .001
_refine_ls_shift/su_mean .0005
_refine_ls_structure_factor_coef F
_refine_ls_weighting_details
;
w=1/(sig^2(F) + .0005F^2)
;
_refine_ls_weighting_scheme calc
_refine_ls_wR_factor_all .03
_refine_ls_wR_factor_ref .03
_reflns_d_resolution_high .583
_reflns_d_resolution_low 10.652
_reflns_Friedel_coverage .899
_reflns_limit_h_max 12
_reflns_limit_h_min 0
_reflns_limit_k_max 21
_reflns_limit_k_min 0
_reflns_limit_l_max 33
_reflns_limit_l_min 0
_reflns_number_gt 5105
_reflns_number_total 5287
_reflns_threshold_expression 'F > 4.00 sig(F )'
_cod_data_source_file b614681c.txt
_cod_data_source_block rh226
_cod_original_cell_volume 1805.7(2)
_cod_original_sg_symbol_Hall p_2ac_2ab
_cod_original_sg_symbol_H-M P_21_21_21
_cod_database_code 7052100

loop_
_symmetry_equiv_pos_as_xyz
+x,+y,+z
1/2-x,-y,1/2+z
1/2+x,1/2-y,-z
-x,1/2+y,1/2-z

loop_
_atom_site_label
_atom_site_fract_x
_atom_site_fract_y
_atom_site_fract_z
_atom_site_U_iso_or_equiv
_atom_site_adp_type
_atom_site_calc_flag
_atom_site_calc_attached_atom
_atom_site_occupancy
_atom_site_disorder_assembly
_atom_site_disorder_group
La .61217(2) .672960(10) .190090(10) .00899(5) Uani ? ? 1.00000 ? ?
C1 .8711(4) .7361(2) .39228(14) .0117(10) Uani ? ? 1.00000 ? ?
S1 .94064(10) .81102(5) .31915(4) .0102(2) Uani ? ? 1.00000 ? ?
O11 .8593(3) .76363(18) .25822(11) .0152(9) Uani ? ? 1.00000 ? ?
O12 .8700(3) .91653(17) .33130(13) .0159(9) Uani ? ? 1.00000 ? ?
O13 1.1402(3) .81010(18) .31843(12) .0156(9) Uani ? ? 1.00000 ? ?
S2 .90966(10) .53999(5) .32572(3) .0105(2) Uani ? ? 1.00000 ? ?
O21 .7585(3) .55448(17) .27681(12) .0136(8) Uani ? ? 1.00000 ? ?
O22 .9065(3) .43372(17) .35348(12) .0158(9) Uani ? ? 1.00000 ? ?
O23 1.0893(3) .56996(18) .29839(12) .0155(9) Uani ? ? 1.00000 ? ?
C2 .8314(5) .7946(3) .45076(16) .0165(11) Uani ? ? 1.00000 ? ?
C3 .7937(5) .7454(3) .51307(17) .0202(14) Uani ? ? 1.00000 ? ?
C4 .7949(6) .6371(3) .51755(18) .0217(14) Uani ? ? 1.00000 ? ?
C5 .8293(5) .5774(3) .45910(16) .0179(12) Uani ? ? 1.00000 ? ?
C6 .8673(4) .6254(2) .39625(14) .0125(10) Uani ? ? 1.00000 ? ?
Cl 1.13333(12) .61090(7) .01339(4) .0203(3) Uani ? ? 1.00000 ? ?
O01 .5250(4) .6725(3) .06239(13) .0235(11) Uani ? ? 1.00000 ? ?
O02 .4679(3) .70507(19) .30543(13) .0162(9) Uani ? ? 1.00000 ? ?
O03 .4568(3) .85269(19) .18827(16) .0190(10) Uani ? ? 1.00000 ? ?
O04 .8641(4) .5663(2) .13458(13) .0189(10) Uani ? ? 1.00000 ? ?
O05 .4908(4) .4862(2) .18313(18) .0254(12) Uani ? ? 1.00000 ? ?
O06 .2529(3) .6658(2) .17963(13) .0190(10) Uani ? ? 1.00000 ? ?
O07 .8159(3) .7928(2) .11822(12) .0164(9) Uani ? ? 1.00000 ? ?
O08 .3974(4) .5240(2) .37776(13) .0194(10) Uani ? ? 1.00000 ? ?
H2 .82827 .86921 .44815 .02000 Uiso ? ? 1.00000 ? ?
H3 .76818 .78652 .55288 .02500 Uiso ? ? 1.00000 ? ?
H4 .77356 .60318 .56032 .02800 Uiso ? ? 1.00000 ? ?
H5 .82643 .50280 .46163 .02200 Uiso ? ? 1.00000 ? ?
H01a .40893 .64866 .05178 .03500 Uiso ? ? 1.00000 ? ?
H01b .53361 .74019 .04640 .03500 Uiso ? ? 1.00000 ? ?
H02a .44966 .65063 .33626 .02400 Uiso ? ? 1.00000 ? ?
H02b .39998 .73107 .31626 .02400 Uiso ? ? 1.00000 ? ?
H03a .49849 .90317 .16574 .02900 Uiso ? ? 1.00000 ? ?
H03b .33407 .84817 .18857 .02900 Uiso ? ? 1.00000 ? ?
H04a .91031 .58064 .09688 .02900 Uiso ? ? 1.00000 ? ?
H04b .90448 .52297 .14847 .02900 Uiso ? ? 1.00000 ? ?
H05a .38926 .46415 .17632 .03800 Uiso ? ? 1.00000 ? ?
H05b .56458 .42941 .18700 .03800 Uiso ? ? 1.00000 ? ?
H06a .18952 .65891 .14972 .02900 Uiso ? ? 1.00000 ? ?
H06b .19763 .61999 .21097 .02900 Uiso ? ? 1.00000 ? ?
H07a .89821 .83336 .13657 .02500 Uiso ? ? 1.00000 ? ?
H07b .79113 .83049 .07802 .02500 Uiso ? ? 1.00000 ? ?
H08a .33805 .50000 .36094 .02900 Uiso ? ? 1.00000 ? ?
H08b .42125 .50000 .42260 .02900 Uiso ? ? 1.00000 ? ?

loop_
_atom_site_aniso_label
_atom_site_aniso_U_11
_atom_site_aniso_U_22
_atom_site_aniso_U_33
_atom_site_aniso_U_12
_atom_site_aniso_U_13
_atom_site_aniso_U_23
La .00995(5) .00834(5) .00869(5) -.00018(4) -.00051(4) .00007(4)
C1 .0131(11) .0113(10) .0108(9) .0010(8) .0006(8) -.0005(8)
S1 .0112(2) .0085(3) .0110(3) -.00026(18) -.00122(19) -.0005(2)
O11 .0193(10) .0156(9) .0106(8) -.0062(8) -.0028(7) .0005(7)
O12 .0188(10) .0095(8) .0195(9) .0013(7) .0007(8) -.0006(7)
O13 .0114(8) .0174(9) .0179(9) -.0012(6) -.0006(7) .0005(7)
S2 .0123(3) .0092(2) .0101(2) .00064(19) -.00101(19) .00027(18)
O21 .0147(9) .0113(8) .0149(9) -.0001(7) -.0044(7) .0004(7)
O22 .0194(10) .0106(8) .0175(9) .0027(7) -.0011(8) .0019(7)
O23 .0134(9) .0163(9) .0167(9) -.0006(7) .0024(7) -.0011(7)
C2 .0202(12) .0166(12) .0126(11) -.0004(10) .0021(10) -.0037(9)
C3 .0262(16) .0224(15) .0119(12) -.0027(12) .0047(11) -.0040(11)
C4 .0293(16) .0234(15) .0126(11) -.0024(12) .0046(11) .0005(11)
C5 .0239(13) .0170(12) .0128(11) -.0018(11) .0023(11) .0025(10)
C6 .0145(11) .0121(10) .0108(9) .0002(8) .0011(8) .0001(8)
Cl .0217(3) .0268(3) .0125(3) -.0050(3) .0023(2) .0019(2)
O01 .0242(11) .0307(13) .0156(9) -.0089(11) -.0057(8) .0037(11)
O02 .0164(9) .0176(9) .0145(9) .0028(7) .0038(8) .0018(8)
O03 .0155(9) .0124(9) .0291(12) .0014(7) .0005(10) .0033(10)
O04 .0220(12) .0169(10) .0177(10) .0081(8) .0066(9) .0053(8)
O05 .0204(10) .0144(10) .0415(17) -.0053(8) -.0131(11) .0058(11)
O06 .0134(8) .0242(11) .0195(10) -.0029(8) -.0010(7) .0005(9)
O07 .0179(10) .0171(9) .0142(9) -.0058(8) -.0036(8) .0039(7)
O08 .0207(10) .0184(10) .0192(10) -.0009(9) .0003(9) .0030(8)

loop_
_atom_type_symbol
_atom_type_description
_atom_type_oxidation_number
_atom_type_number_in_cell
_atom_type_scat_dispersion_real
_atom_type_scat_dispersion_imag
_atom_type_scat_source
C ? 0 24 .002 .002 'Int Tables Vol IV Tables 2.2B and 2.3.1'
H ? 0 80 0 0 'Int Tables Vol IV Tables 2.2B and 2.3.1'
Cl ? 0 4 .132 .159 'Int Tables Vol IV Tables 2.2B and 2.3.1'
La ? 0 4 -.588 2.452 'Int Tables Vol IV Tables 2.2B and 2.3.1'
O ? 0 56 .008 .006 'Int Tables Vol IV Tables 2.2B and 2.3.1'
S ? 0 8 .11 .124 'Int Tables Vol IV Tables 2.2B and 2.3.1'

loop_
_diffrn_attenuator_code
_diffrn_attenuator_scale
? ?

loop_
_geom_angle_atom_site_label_1
_geom_angle_atom_site_label_2
_geom_angle_atom_site_label_3
_geom_angle_site_symmetry_1
_geom_angle_site_symmetry_2
_geom_angle_site_symmetry_3
_geom_angle
_geom_angle_publ_flag
O11 La O21 . . . 67.53(7) ?
O11 La O01 . . . 133.57(8) ?
O11 La O02 . . . 75.46(7) ?
O11 La O03 . . . 84.81(8) ?
O11 La O04 . . . 87.60(8) ?
O11 La O05 . . . 134.92(9) ?
O11 La O07 . . . 66.50(7) ?
O21 La O01 . . . 139.26(9) ?
O21 La O02 . . . 70.74(8) ?
O21 La O03 . . . 137.53(9) ?
O21 La O04 . . . 69.99(8) ?
O21 La O05 . . . 67.54(9) ?
O21 La O07 . . . 119.21(8) ?
O01 La O02 . . . 139.92(8) ?
O01 La O03 . . . 83.12(10) ?
O01 La O04 . . . 76.16(9) ?
O01 La O05 . . . 81.99(11) ?
O01 La O07 . . . 67.09(9) ?
O02 La O03 . . . 71.50(9) ?
O02 La O04 . . . 140.66(8) ?
O02 La O05 . . . 93.22(9) ?
O02 La O07 . . . 129.52(8) ?
O03 La O04 . . . 142.89(9) ?
O03 La O05 . . . 133.38(8) ?
O03 La O07 . . . 73.15(8) ?
O04 La O05 . . . 73.92(9) ?
O04 La O07 . . . 70.53(8) ?
O05 La O07 . . . 137.18(9) ?
S1 C1 C2 . . . 115.2(2) ?
S1 C1 C6 . . . 125.6(2) ?
C2 C1 C6 . . . 119.1(3) ?
C1 S1 O11 . . . 108.35(13) ?
C1 S1 O12 . . . 105.27(14) ?
C1 S1 O13 . . . 106.58(14) ?
O11 S1 O12 . . . 111.86(14) ?
O11 S1 O13 . . . 113.15(14) ?
O12 S1 O13 . . . 111.12(14) ?
La O11 S1 . . . 155.53(14) ?
O21 S2 O22 . . . 110.30(14) ?
O21 S2 O23 . . . 113.42(14) ?
O21 S2 C6 . . . 107.28(13) ?
O22 S2 O23 . . . 113.13(14) ?
O22 S2 C6 . . . 106.13(13) ?
O23 S2 C6 . . . 106.04(14) ?
La O21 S2 . . . 146.43(14) ?
C1 C2 C3 . . . 120.9(3) ?
C1 C2 H2 . . . 119.7 ?
C3 C2 H2 . . . 119.4 ?
C2 C3 C4 . . . 120.2(3) ?
C2 C3 H3 . . . 120.0 ?
C4 C3 H3 . . . 119.8 ?
C3 C4 C5 . . . 119.7(3) ?
C3 C4 H4 . . . 120.5 ?
C5 C4 H4 . . . 119.8 ?
C4 C5 C6 . . . 120.9(3) ?
C4 C5 H5 . . . 120.0 ?
C6 C5 H5 . . . 119.1 ?
C1 C6 S2 . . . 124.4(2) ?
C1 C6 C5 . . . 119.3(3) ?
S2 C6 C5 . . . 116.4(2) ?
La O01 H01a . . . 116.4 ?
La O01 H01b . . . 108.0 ?
H01a O01 H01b . . . 107.2 ?
La O02 H02a . . . 121.16 ?
La O02 H02b . . . 135.3 ?
H02a O02 H02b . . . 93.7 ?
La O03 H03a . . . 122.6 ?
La O03 H03b . . . 112.48 ?
H03a O03 H03b . . . 114.5 ?
La O04 H04a . . . 123.7 ?
La O04 H04b . . . 125.3 ?
H04a O04 H04b . . . 110.9 ?
La O05 H05a . . . 131.1 ?
La O05 H05b . . . 122.4 ?
H05a O05 H05b . . . 106.5 ?
H06a O06 H06b . . . 100.0 ?
La O07 H07a . . . 122.0 ?
La O07 H07b . . . 131.1 ?
H07a O07 H07b . . . 99.9 ?
H08a O08 H08b . . . 117.2 ?

loop_
_geom_bond_atom_site_label_1
_geom_bond_atom_site_label_2
_geom_bond_site_symmetry_1
_geom_bond_site_symmetry_2
_geom_bond_distance
_geom_bond_publ_flag
La O11 . . 2.514(2) ?
La O21 . . 2.505(2) ?
La O01 . . 2.571(3) ?
La O02 . . 2.516(2) ?
La O03 . . 2.554(2) ?
La O04 . . 2.523(3) ?
La O05 . . 2.543(3) ?
La O07 . . 2.547(2) ?
C1 S1 . . 1.790(3) ?
C1 C2 . . 1.393(4) ?
C1 C6 . . 1.415(4) ?
S1 O11 . . 1.458(2) ?
S1 O12 . . 1.459(2) ?
S1 O13 . . 1.448(2) ?
S2 O21 . . 1.466(2) ?
S2 O22 . . 1.460(2) ?
S2 O23 . . 1.459(2) ?
S2 C6 . . 1.782(3) ?
C2 C3 . . 1.395(5) ?
C2 H2 . . .953 ?
C3 C4 . . 1.384(5) ?
C3 H3 . . .955 ?
C4 C5 . . 1.394(5) ?
C4 H4 . . .953 ?
C5 C6 . . 1.398(4) ?
C5 H5 . . .953 ?
O01 H01a . . .919 ?
O01 H01b . . .921 ?
O02 H02a . . .928 ?
O02 H02b . . .630 ?
O03 H03a . . .836 ?
O03 H03b . . .892 ?
O04 H04a . . .829 ?
O04 H04b . . .682 ?
O05 H05a . . .800 ?
O05 H05b . . .90 ?
O06 H06a . . .748 ?
O06 H06b . . .936 ?
O07 H07a . . .867 ?
O07 H07b . . .937 ?
O08 H08a . . .622 ?
O08 H08b . . .943 ?
